data_7100745
loop_
_publ_author_name
'M. Ephritikhine'
'Lionel Salmon'
'Pierre Thuery'

_publ_section_title
;
Uranium(IV) complexes of calix[n]arenes (n = 4, 6 and 8)
;
_journal_name_full 'Chemical Communications'
_journal_paper_doi 10.1039/b516438a
_journal_year 2006
_chemical_formula_sum 'C132 H156 Cl4 O24 U4'
_chemical_formula_weight 3220.49
_space_group_IT_number 2
_symmetry_cell_setting triclinic
_symmetry_space_group_name_Hall '-P 1'
_symmetry_space_group_name_H-M 'P -1'
_cell_angle_alpha 71.339(2)
_cell_angle_beta 83.412(2)
_cell_angle_gamma 64.607(4)
_cell_formula_units_Z 1
_cell_length_a 13.9003(6)
_cell_length_b 15.8165(7)
_cell_length_c 16.4023(10)
_cell_measurement_temperature 100(2)
_cell_volume 3085.4(3)
_diffrn_ambient_temperature 100(2)
_exptl_crystal_density_diffrn 1.733
_refine_diff_density_rms 0.193
_cod_database_code 7100745

loop_
_symmetry_equiv_pos_as_xyz
'x, y, z'
'-x, -y, -z'

loop_
_atom_site_label
_atom_site_type_symbol
_atom_site_fract_x
_atom_site_fract_y
_atom_site_fract_z
_atom_site_U_iso_or_equiv
_atom_site_adp_type
_atom_site_occupancy
_atom_site_symmetry_multiplicity
_atom_site_calc_flag
_atom_site_refinement_flags
_atom_site_disorder_assembly
_atom_site_disorder_group
U1 U 0.13266(4) 0.95273(4) 0.07305(3) 0.04348(17) Uani 1 1 d . . .
U2 U 0.34006(4) 0.75885(4) 0.31426(3) 0.05125(19) Uani 1 1 d . . .
Cl1 Cl 0.1641(3) 0.7972(3) 0.2243(2) 0.0591(9) Uani 1 1 d . . .
Cl2 Cl 0.3177(2) 0.9205(3) 0.1609(2) 0.0480(8) Uani 1 1 d . . .
O1 O 0.2209(7) 0.8303(8) 0.0283(6) 0.052(2) Uani 1 1 d . . .
O2 O -0.0201(6) 0.9322(7) 0.0474(5) 0.043(2) Uani 1 1 d . . .
O3 O 0.0368(6) 1.0316(7) 0.1579(5) 0.048(2) Uani 1 1 d . . .
O4 O 0.2794(7) 0.8844(7) 0.3600(6) 0.056(2) Uani 1 1 d . . .
O5 O 0.4564(8) 0.6749(7) 0.4248(6) 0.062(3) Uani 1 1 d . . .
O6 O 0.4620(7) 0.6950(7) 0.2337(6) 0.053(2) Uani 1 1 d . . .
C1 C 0.3762(10) 0.6779(11) 0.0599(11) 0.061(4) Uani 1 1 d . . .
C2 C 0.2643(12) 0.7335(12) 0.0417(10) 0.058(4) Uani 1 1 d . . .
C3 C 0.2007(12) 0.6879(14) 0.0422(13) 0.075(5) Uani 1 1 d . . .
C4 C 0.2501(14) 0.5831(14) 0.0582(12) 0.081(5) Uani 1 1 d U . .
H4 H 0.2091 0.5493 0.0594 0.098 Uiso 1 1 calc R . .
C5 C 0.3588(17) 0.5336(17) 0.0718(14) 0.100(6) Uani 1 1 d U . .
H5 H 0.3911 0.4664 0.0798 0.120 Uiso 1 1 calc R . .
C6 C 0.4204(14) 0.5811(13) 0.0739(11) 0.070(4) Uani 1 1 d U . .
H6 H 0.4933 0.5456 0.0850 0.084 Uiso 1 1 calc R . .
C7 C 0.0835(12) 0.7448(13) 0.0244(11) 0.068(4) Uani 1 1 d U . .
H7A H 0.0579 0.7097 0.0000 0.082 Uiso 1 1 calc R . .
H7B H 0.0705 0.8078 -0.0181 0.082 Uiso 1 1 calc R . .
C8 C 0.0193(11) 0.7623(11) 0.1066(11) 0.060(4) Uani 1 1 d . . .
C9 C -0.0326(11) 0.8577(11) 0.1123(9) 0.054(4) Uani 1 1 d . . .
C10 C -0.0895(10) 0.8750(12) 0.1852(10) 0.061(4) Uani 1 1 d . . .
C11 C -0.0905(11) 0.7982(15) 0.2514(12) 0.080(6) Uani 1 1 d . . .
H11 H -0.1252 0.8093 0.3014 0.096 Uiso 1 1 calc R . .
C12 C -0.0422(16) 0.7055(17) 0.2466(14) 0.094(6) Uani 1 1 d U . .
H12 H -0.0437 0.6531 0.2925 0.112 Uiso 1 1 calc R . .
C13 C 0.0097(16) 0.6903(17) 0.1716(14) 0.094(6) Uani 1 1 d U . .
H13 H 0.0388 0.6272 0.1665 0.113 Uiso 1 1 calc R . .
C14 C -0.1448(11) 0.9815(13) 0.1910(9) 0.066(5) Uani 1 1 d . . .
H14A H -0.1421 1.0260 0.1350 0.079 Uiso 1 1 calc R . .
H14B H -0.2192 0.9964 0.2034 0.079 Uiso 1 1 calc R . .
C15 C -0.0984(10) 1.0023(13) 0.2573(8) 0.060(4) Uani 1 1 d . . .
C16 C -0.0076(10) 1.0260(11) 0.2379(8) 0.054(4) Uani 1 1 d . . .
C17 C 0.0338(9) 1.0480(12) 0.2985(9) 0.060(4) Uani 1 1 d . . .
C18 C -0.0107(11) 1.0425(14) 0.3791(9) 0.074(5) Uani 1 1 d . . .
H18 H 0.0207 1.0514 0.4209 0.088 Uiso 1 1 calc R . .
C19 C -0.1020(13) 1.0237(13) 0.3990(12) 0.073(4) Uani 1 1 d U . .
H19 H -0.1356 1.0261 0.4511 0.088 Uiso 1 1 calc R . .
C20 C -0.1413(12) 1.0004(12) 0.3351(10) 0.061(4) Uani 1 1 d U . .
H20 H -0.1987 0.9834 0.3484 0.073 Uiso 1 1 calc R . .
C21 C 0.1270(10) 1.0791(11) 0.2755(8) 0.053(4) Uani 1 1 d . . .
H21A H 0.1709 1.0473 0.2343 0.063 Uiso 1 1 calc R . .
H21B H 0.0980 1.1494 0.2472 0.063 Uiso 1 1 calc R . .
C22 C 0.1976(10) 1.0557(12) 0.3505(8) 0.052(4) Uani 1 1 d . . .
C23 C 0.2678(9) 0.9592(11) 0.3888(8) 0.048(3) Uani 1 1 d . . .
C24 C 0.3373(10) 0.9334(11) 0.4610(9) 0.052(4) Uani 1 1 d . . .
C25 C 0.3245(10) 1.0099(11) 0.4899(9) 0.049(3) Uani 1 1 d . . .
H25 H 0.3656 0.9959 0.5373 0.059 Uiso 1 1 calc R . .
C26 C 0.2571(12) 1.1028(13) 0.4544(10) 0.065(4) Uani 1 1 d . . .
H26 H 0.2529 1.1516 0.4764 0.078 Uiso 1 1 calc R . .
C27 C 0.1910(10) 1.1271(11) 0.3821(9) 0.053(3) Uani 1 1 d . . .
H27 H 0.1438 1.1918 0.3570 0.063 Uiso 1 1 calc R . .
C28 C 0.4138(10) 0.8287(11) 0.4990(9) 0.055(4) Uani 1 1 d . . .
H28A H 0.3760 0.7872 0.5090 0.066 Uiso 1 1 calc R . .
H28B H 0.4403 0.8211 0.5542 0.066 Uiso 1 1 calc R . .
C29 C 0.5068(10) 0.7944(11) 0.4427(9) 0.054(4) Uani 1 1 d . . .
C30 C 0.5273(10) 0.7184(11) 0.4126(9) 0.052(4) Uani 1 1 d . . .
C31 C 0.6187(11) 0.6865(12) 0.3612(11) 0.066(4) Uani 1 1 d . . .
C32 C 0.6847(11) 0.7315(14) 0.3451(12) 0.074(5) Uani 1 1 d . . .
H32 H 0.7457 0.7098 0.3139 0.089 Uiso 1 1 calc R . .
C33 C 0.6610(15) 0.8120(14) 0.3759(12) 0.082(5) Uani 1 1 d U . .
H33 H 0.7050 0.8449 0.3624 0.098 Uiso 1 1 calc R . .
C34 C 0.5772(11) 0.8409(13) 0.4234(10) 0.066(4) Uani 1 1 d . . .
H34 H 0.5643 0.8927 0.4446 0.079 Uiso 1 1 calc R . .
C35 C 0.6482(15) 0.5959(14) 0.3318(12) 0.080(5) Uani 1 1 d U . .
H35A H 0.7183 0.5486 0.3561 0.096 Uiso 1 1 calc R . .
H35B H 0.5987 0.5670 0.3575 0.096 Uiso 1 1 calc R . .
C36 C 0.6500(13) 0.6073(13) 0.2391(11) 0.073(5) Uani 1 1 d . . .
C37 C 0.5527(12) 0.6583(11) 0.1940(10) 0.060(4) Uani 1 1 d . . .
C38 C 0.5512(11) 0.6728(12) 0.1042(11) 0.064(4) Uani 1 1 d . . .
C39 C 0.6462(12) 0.6291(14) 0.0663(12) 0.077(5) Uani 1 1 d . . .
H39 H 0.6467 0.6334 0.0084 0.093 Uiso 1 1 calc R . .
C40 C 0.7373(16) 0.5808(15) 0.1126(13) 0.089(5) Uani 1 1 d U . .
H40 H 0.8005 0.5543 0.0851 0.106 Uiso 1 1 calc R . .
C41 C 0.7415(15) 0.5689(14) 0.1969(12) 0.084(5) Uani 1 1 d U . .
H41 H 0.8067 0.5346 0.2268 0.101 Uiso 1 1 calc R . .
C42 C 0.4458(11) 0.7314(12) 0.0546(10) 0.060(4) Uani 1 1 d . . .
H42A H 0.4054 0.7877 0.0751 0.071 Uiso 1 1 calc R . .
H42B H 0.4602 0.7561 -0.0055 0.071 Uiso 1 1 calc R . .
O7 O 0.2338(8) 1.0465(8) -0.0175(6) 0.066(3) Uani 1 1 d . . .
C43 C 0.3361(14) 0.9979(13) -0.0554(12) 0.079(5) Uani 1 1 d DU . .
H43A H 0.3289 0.9624 -0.0911 0.095 Uiso 1 1 calc R . .
H43B H 0.3902 0.9526 -0.0109 0.095 Uiso 1 1 calc R . .
C44 C 0.363(2) 1.0818(17) -0.1088(17) 0.097(8) Uani 1 1 d PDU . .
H44A H 0.4396 1.0630 -0.1092 0.116 Uiso 1 1 calc R . .
H44B H 0.3358 1.1067 -0.1674 0.116 Uiso 1 1 calc R . .
C45 C 0.311(3) 1.149(3) -0.064(2) 0.124(11) Uani 1 1 d PU . .
H45A H 0.2784 1.2132 -0.1052 0.149 Uiso 1 1 calc R . .
H45B H 0.3645 1.1500 -0.0312 0.149 Uiso 1 1 calc R . .
C46 C 0.2283(15) 1.1346(14) -0.0032(12) 0.082(5) Uani 1 1 d U . .
H46A H 0.2468 1.1232 0.0558 0.098 Uiso 1 1 calc R . .
H46B H 0.1590 1.1890 -0.0192 0.098 Uiso 1 1 calc R . .
O8 O 0.2137(8) 0.7280(9) 0.4307(7) 0.072(3) Uani 1 1 d U . .
C47 C 0.116(2) 0.804(2) 0.4389(18) 0.098(8) Uani 1 1 d PDU . .
H47A H 0.0768 0.8396 0.3841 0.118 Uiso 1 1 calc R . .
H47B H 0.1260 0.8503 0.4604 0.118 Uiso 1 1 calc R . .
C48 C 0.057(2) 0.751(2) 0.5035(19) 0.110(10) Uani 1 1 d PDU . .
H48A H -0.0022 0.7954 0.5283 0.132 Uiso 1 1 calc R . .
H48B H 0.0302 0.7175 0.4776 0.132 Uiso 1 1 calc R . .
C49 C 0.1406(18) 0.6826(18) 0.5662(15) 0.113(7) Uani 1 1 d U . .
H49A H 0.1386 0.7082 0.6131 0.136 Uiso 1 1 calc R . .
H49B H 0.1356 0.6201 0.5895 0.136 Uiso 1 1 calc R . .
C50 C 0.234(3) 0.673(3) 0.518(2) 0.128(11) Uani 1 1 d PU . .
H50A H 0.2767 0.6940 0.5435 0.154 Uiso 1 1 calc R . .
H50B H 0.2759 0.6043 0.5228 0.154 Uiso 1 1 calc R . .
O9 O 0.3437(7) 0.5916(7) 0.3413(6) 0.058(2) Uani 1 1 d U . .
C51 C 0.434(2) 0.5021(19) 0.3686(19) 0.092(8) Uani 1 1 d PDU . .
H51A H 0.4638 0.4943 0.4225 0.111 Uiso 1 1 calc R . .
H51B H 0.4882 0.4956 0.3255 0.111 Uiso 1 1 calc R . .
C52 C 0.384(3) 0.430(2) 0.380(2) 0.086(10) Uani 1 1 d PDU . .
H52A H 0.4394 0.3658 0.3804 0.103 Uiso 1 1 calc R . .
H52B H 0.3477 0.4228 0.4338 0.103 Uiso 1 1 calc R . .
C53 C 0.311(3) 0.464(2) 0.311(2) 0.070(8) Uani 1 1 d PU . .
H53A H 0.2510 0.4470 0.3283 0.084 Uiso 1 1 calc R . .
H53B H 0.3445 0.4425 0.2617 0.084 Uiso 1 1 calc R . .
C54 C 0.284(5) 0.565(4) 0.297(4) 0.165(18) Uani 1 1 d PU . .
H54A H 0.2097 0.5944 0.3124 0.198 Uiso 1 1 calc R . .
H54B H 0.2877 0.5945 0.2360 0.198 Uiso 1 1 calc R . .
O10 O 0.589(2) 0.864(2) 0.8237(19) 0.118(6) Uani 1 1 d PDU . .
C55 C 0.542(4) 0.953(2) 0.756(2) 0.118(6) Uani 1 1 d PDU . .
H55A H 0.5911 0.9802 0.7262 0.142 Uiso 1 1 calc R . .
H55B H 0.4782 1.0018 0.7715 0.142 Uiso 1 1 calc R . .
C56 C 0.520(3) 0.893(2) 0.711(3) 0.098(11) Uani 1 1 d PDU . .
H56A H 0.5337 0.9145 0.6502 0.118 Uiso 1 1 calc R . .
H56B H 0.4449 0.9061 0.7159 0.118 Uiso 1 1 calc R . .
C57 C 0.584(3) 0.783(2) 0.744(2) 0.110(13) Uani 1 1 d PDU . .
H57A H 0.5429 0.7479 0.7404 0.132 Uiso 1 1 calc R . .
H57B H 0.6488 0.7622 0.7123 0.132 Uiso 1 1 calc R . .
C58 C 0.610(6) 0.765(3) 0.837(3) 0.118(6) Uani 1 1 d PDU . .
H58A H 0.5616 0.7435 0.8772 0.142 Uiso 1 1 calc R . .
H58B H 0.6832 0.7197 0.8541 0.142 Uiso 1 1 calc R . .
O11 O 0.5843(18) 0.3206(19) 0.2442(16) 0.090(5) Uani 1 1 d PDU . .
C59 C 0.641(2) 0.284(3) 0.177(2) 0.090(5) Uani 1 1 d PDU . .
H59A H 0.5972 0.3187 0.1241 0.108 Uiso 1 1 calc R . .
H59B H 0.6550 0.2147 0.1908 0.108 Uiso 1 1 calc R . .
C60 C 0.744(3) 0.295(4) 0.163(2) 0.111(13) Uani 1 1 d PDU . .
H60A H 0.8011 0.2387 0.1496 0.133 Uiso 1 1 calc R . .
H60B H 0.7371 0.3542 0.1167 0.133 Uiso 1 1 calc R . .
C61 C 0.764(2) 0.301(3) 0.249(2) 0.086(10) Uani 1 1 d PDU . .
H61A H 0.8048 0.2368 0.2876 0.103 Uiso 1 1 calc R . .
H61B H 0.8004 0.3430 0.2424 0.103 Uiso 1 1 calc R . .
C62 C 0.652(2) 0.346(3) 0.280(2) 0.090(5) Uani 1 1 d PDU . .
H62A H 0.6522 0.3217 0.3422 0.107 Uiso 1 1 calc R . .
H62B H 0.6267 0.4166 0.2630 0.107 Uiso 1 1 calc R . .
O12 O 0.076(3) 0.406(3) 0.193(3) 0.190(8) Uani 1 1 d PDU . .
C63 C 0.009(4) 0.355(4) 0.2165(19) 0.190(8) Uani 1 1 d PDU . .
H63A H -0.0581 0.3943 0.2374 0.228 Uiso 1 1 calc R . .
H63B H 0.0433 0.2931 0.2609 0.228 Uiso 1 1 calc R . .
C64 C -0.008(2) 0.339(3) 0.1342(19) 0.080(9) Uani 1 1 d PDU . .
H64A H -0.0066 0.2741 0.1459 0.096 Uiso 1 1 calc R . .
H64B H -0.0754 0.3878 0.1064 0.096 Uiso 1 1 calc R . .
C65 C 0.084(3) 0.347(3) 0.078(2) 0.111(13) Uani 1 1 d PDU . .
H65A H 0.0625 0.3746 0.0177 0.134 Uiso 1 1 calc R . .
H65B H 0.1439 0.2839 0.0870 0.134 Uiso 1 1 calc R . .
C66 C 0.113(4) 0.416(4) 0.107(3) 0.190(8) Uani 1 1 d PDU . .
H66A H 0.1893 0.3967 0.1051 0.228 Uiso 1 1 calc R . .
H66B H 0.0776 0.4832 0.0701 0.228 Uiso 1 1 calc R . .

loop_
_atom_site_aniso_label
_atom_site_aniso_U_11
_atom_site_aniso_U_22
_atom_site_aniso_U_33
_atom_site_aniso_U_23
_atom_site_aniso_U_13
_atom_site_aniso_U_12
U1 0.0459(3) 0.0597(4) 0.0368(3) -0.0221(3) 0.0098(2) -0.0295(3)
U2 0.0509(3) 0.0511(4) 0.0466(3) -0.0184(3) 0.0057(2) -0.0150(3)
Cl1 0.0477(18) 0.064(2) 0.061(2) -0.0085(19) 0.0105(16) -0.0281(17)
Cl2 0.0461(17) 0.056(2) 0.0467(18) -0.0221(17) 0.0033(14) -0.0219(15)
O1 0.053(5) 0.071(7) 0.053(6) -0.034(5) 0.019(4) -0.038(5)
O2 0.044(5) 0.065(6) 0.036(5) -0.018(5) 0.009(4) -0.038(4)
O3 0.042(5) 0.058(6) 0.041(5) -0.021(5) 0.001(4) -0.015(4)
O4 0.054(5) 0.058(7) 0.045(5) -0.018(5) -0.007(4) -0.011(5)
O5 0.068(6) 0.050(6) 0.048(6) -0.008(5) 0.000(5) -0.010(5)
O6 0.051(5) 0.056(6) 0.052(6) -0.026(5) 0.011(4) -0.019(5)
C1 0.038(7) 0.059(10) 0.113(13) -0.053(10) 0.023(8) -0.029(7)
C2 0.062(9) 0.058(10) 0.069(10) -0.040(9) 0.012(7) -0.027(8)
C3 0.049(9) 0.083(13) 0.107(14) -0.037(11) 0.020(9) -0.037(9)
C4 0.081(5) 0.081(5) 0.082(5) -0.0248(18) 0.0020(10) -0.034(2)
C5 0.100(6) 0.100(6) 0.100(6) -0.030(2) 0.0030(10) -0.042(3)
C6 0.070(4) 0.070(4) 0.070(4) -0.0214(16) 0.0020(10) -0.029(2)
C7 0.068(4) 0.068(4) 0.069(4) -0.0209(16) 0.0016(10) -0.029(2)
C8 0.044(7) 0.048(9) 0.093(12) -0.026(9) 0.009(7) -0.022(7)
C9 0.060(8) 0.055(10) 0.054(9) 0.002(7) -0.013(7) -0.040(8)
C10 0.041(7) 0.060(10) 0.058(9) 0.012(8) 0.008(7) -0.024(7)
C11 0.034(7) 0.104(15) 0.078(12) -0.002(11) 0.017(7) -0.028(9)
C12 0.093(6) 0.093(6) 0.094(6) -0.028(2) 0.0028(10) -0.039(3)
C13 0.094(6) 0.094(6) 0.094(6) -0.028(2) 0.0025(10) -0.039(3)
C14 0.046(8) 0.107(14) 0.041(8) -0.023(9) 0.003(6) -0.031(8)
C15 0.040(7) 0.109(14) 0.030(7) -0.027(8) 0.009(6) -0.027(8)
C16 0.049(8) 0.062(10) 0.028(7) -0.016(7) 0.010(6) -0.004(7)
C17 0.021(6) 0.091(12) 0.061(9) -0.043(9) 0.008(6) -0.005(6)
C18 0.052(8) 0.133(17) 0.043(8) -0.048(10) 0.015(7) -0.032(9)
C19 0.073(5) 0.074(5) 0.073(5) -0.0222(17) 0.0020(10) -0.030(2)
C20 0.061(4) 0.061(4) 0.061(4) -0.0185(15) 0.0016(10) -0.0252(18)
C21 0.054(8) 0.055(9) 0.032(7) -0.016(7) -0.003(6) -0.005(7)
C22 0.048(8) 0.076(11) 0.041(8) -0.027(8) 0.006(6) -0.030(8)
C23 0.036(7) 0.056(9) 0.043(7) -0.025(7) 0.000(5) -0.004(6)
C24 0.043(7) 0.062(10) 0.046(8) -0.023(7) 0.006(6) -0.013(7)
C25 0.045(7) 0.053(9) 0.054(8) -0.024(7) 0.000(6) -0.019(7)
C26 0.075(10) 0.070(12) 0.063(10) -0.037(9) 0.015(8) -0.032(9)
C27 0.051(8) 0.051(9) 0.054(9) -0.009(7) 0.000(6) -0.024(7)
C28 0.052(8) 0.069(11) 0.043(8) -0.023(7) -0.003(6) -0.020(7)
C29 0.042(7) 0.056(10) 0.052(8) -0.022(7) -0.004(6) -0.005(6)
C30 0.043(7) 0.057(10) 0.050(8) -0.014(7) -0.006(6) -0.013(7)
C31 0.044(8) 0.072(12) 0.075(11) -0.029(9) -0.008(7) -0.009(7)
C32 0.037(8) 0.100(14) 0.092(13) -0.049(11) 0.000(8) -0.020(8)
C33 0.082(5) 0.082(5) 0.082(5) -0.0248(18) 0.0021(10) -0.034(2)
C34 0.046(8) 0.092(13) 0.078(11) -0.050(10) 0.005(7) -0.028(8)
C35 0.080(5) 0.080(5) 0.080(5) -0.0243(18) 0.0021(10) -0.033(2)
C36 0.061(10) 0.067(12) 0.076(12) -0.032(10) 0.004(8) -0.007(8)
C37 0.063(9) 0.046(9) 0.067(10) -0.024(8) 0.017(8) -0.017(7)
C38 0.046(8) 0.079(12) 0.091(12) -0.057(10) 0.018(8) -0.029(8)
C39 0.052(9) 0.119(16) 0.082(12) -0.065(12) 0.019(8) -0.035(9)
C40 0.089(6) 0.089(6) 0.089(6) -0.0270(19) 0.0025(10) -0.037(2)
C41 0.084(5) 0.084(5) 0.084(5) -0.0256(18) 0.0020(10) -0.035(2)
C42 0.062(9) 0.077(11) 0.066(10) -0.040(9) 0.025(7) -0.045(8)
O7 0.071(7) 0.081(8) 0.055(6) -0.003(6) -0.005(5) -0.050(6)
C43 0.079(5) 0.079(5) 0.079(5) -0.0239(18) 0.0019(10) -0.033(2)
C44 0.097(8) 0.097(8) 0.097(8) -0.029(3) 0.0026(10) -0.040(4)
C45 0.124(11) 0.124(11) 0.124(11) -0.037(3) 0.0034(11) -0.052(5)
C46 0.082(5) 0.082(5) 0.082(5) -0.0246(18) 0.0018(10) -0.034(2)
O8 0.072(3) 0.071(3) 0.071(3) -0.0214(13) 0.0025(10) -0.0292(15)
C47 0.098(9) 0.098(9) 0.098(9) -0.030(3) 0.0027(10) -0.041(4)
C48 0.110(10) 0.110(10) 0.110(10) -0.033(3) 0.0032(10) -0.046(4)
C49 0.113(7) 0.113(7) 0.113(7) -0.034(2) 0.0032(10) -0.047(3)
C50 0.128(11) 0.128(11) 0.128(11) -0.039(4) 0.0034(11) -0.054(5)
O9 0.058(3) 0.057(3) 0.058(3) -0.0172(12) 0.0020(10) -0.0240(14)
C51 0.092(8) 0.092(8) 0.092(8) -0.028(3) 0.0022(10) -0.038(3)
C52 0.086(10) 0.086(10) 0.086(10) -0.026(3) 0.0021(10) -0.036(4)
C53 0.070(8) 0.070(8) 0.070(8) -0.021(3) 0.0018(10) -0.029(4)
C54 0.165(18) 0.165(18) 0.165(18) -0.050(6) 0.0042(11) -0.069(8)
O10 0.118(6) 0.118(6) 0.118(6) -0.036(2) 0.0030(7) -0.049(3)
C55 0.118(6) 0.118(6) 0.118(6) -0.036(2) 0.0030(8) -0.049(3)
C56 0.098(11) 0.098(11) 0.098(11) -0.030(4) 0.0026(11) -0.041(5)
C57 0.110(13) 0.110(13) 0.110(13) -0.033(4) 0.0029(11) -0.046(5)
C58 0.118(6) 0.118(6) 0.118(6) -0.036(2) 0.0031(8) -0.049(3)
O11 0.090(5) 0.089(5) 0.090(5) -0.0272(16) 0.0023(7) -0.037(2)
C59 0.090(5) 0.090(5) 0.090(5) -0.0271(16) 0.0023(8) -0.037(2)
C60 0.111(13) 0.111(13) 0.111(13) -0.034(4) 0.0029(11) -0.046(5)
C61 0.086(10) 0.086(10) 0.086(10) -0.026(3) 0.0021(10) -0.036(4)
C62 0.090(5) 0.089(5) 0.090(5) -0.0271(16) 0.0024(8) -0.037(2)
O12 0.190(8) 0.190(8) 0.190(8) -0.057(2) 0.0050(7) -0.079(3)
C63 0.190(8) 0.190(8) 0.190(8) -0.057(3) 0.0050(8) -0.079(3)
C64 0.080(9) 0.080(9) 0.080(9) -0.024(3) 0.0021(10) -0.033(4)
C65 0.111(13) 0.111(13) 0.111(13) -0.034(4) 0.0028(11) -0.046(5)
C66 0.190(8) 0.190(8) 0.190(8) -0.057(3) 0.0050(8) -0.079(3)

loop_
_geom_bond_atom_site_label_1
_geom_bond_atom_site_label_2
_geom_bond_distance
_geom_bond_site_symmetry_2
_geom_bond_publ_flag
U1 O1 2.112(9) . ?
U1 O3 2.128(8) . ?
U1 O2 2.372(9) 2_575 ?
U1 O2 2.383(7) . ?
U1 O7 2.506(10) . ?
U1 Cl1 2.795(4) . ?
U1 Cl2 2.865(3) . ?
U1 U1 4.0726(9) 2_575 ?
U1 U2 4.5430(8) . ?
U2 O6 2.123(8) . ?
U2 O4 2.142(9) . ?
U2 O5 2.227(10) . ?
U2 O9 2.518(10) . ?
U2 O8 2.518(11) . ?
U2 Cl1 2.740(4) . ?
U2 Cl2 2.888(4) . ?
U2 C30 2.942(13) . ?
O1 C2 1.333(17) . ?
O2 C9 1.372(16) . ?
O2 U1 2.372(9) 2_575 ?
O3 C16 1.377(14) . ?
O4 C23 1.352(16) . ?
O5 C30 1.389(17) . ?
O6 C37 1.334(16) . ?
C1 C6 1.33(2) . ?
C1 C2 1.431(19) . ?
C1 C42 1.514(18) . ?
C2 C3 1.36(2) . ?
C3 C4 1.44(2) . ?
C3 C7 1.49(2) . ?
C4 C5 1.38(3) . ?
C5 C6 1.37(3) . ?
C7 C8 1.56(2) . ?
C8 C13 1.33(3) . ?
C8 C9 1.39(2) . ?
C9 C10 1.39(2) . ?
C10 C11 1.35(2) . ?
C10 C14 1.55(2) . ?
C11 C12 1.35(3) . ?
C12 C13 1.39(3) . ?
C14 C15 1.510(19) . ?
C15 C20 1.342(19) . ?
C15 C16 1.44(2) . ?
C16 C17 1.402(19) . ?
C17 C18 1.386(19) . ?
C17 C21 1.54(2) . ?
C18 C19 1.40(2) . ?
C19 C20 1.44(2) . ?
C21 C22 1.513(17) . ?
C22 C27 1.352(19) . ?
C22 C23 1.39(2) . ?
C23 C24 1.455(18) . ?
C24 C25 1.371(19) . ?
C24 C28 1.50(2) . ?
C25 C26 1.33(2) . ?
C26 C27 1.43(2) . ?
C28 C29 1.504(18) . ?
C29 C30 1.35(2) . ?
C29 C34 1.41(2) . ?
C30 C31 1.43(2) . ?
C31 C32 1.34(2) . ?
C31 C35 1.53(2) . ?
C32 C33 1.41(2) . ?
C33 C34 1.32(2) . ?
C35 C36 1.47(2) . ?
C36 C41 1.37(2) . ?
C36 C37 1.39(2) . ?
C37 C38 1.42(2) . ?
C38 C39 1.383(19) . ?
C38 C42 1.51(2) . ?
C39 C40 1.33(2) . ?
C40 C41 1.34(2) . ?
O7 C46 1.45(2) . ?
O7 C43 1.47(2) . ?
C43 C44 1.51(3) . ?
C44 C45 1.39(4) . ?
C45 C46 1.47(4) . ?
O8 C50 1.41(4) . ?
O8 C47 1.41(3) . ?
C47 C48 1.52(4) . ?
C48 C49 1.44(3) . ?
C49 C50 1.42(4) . ?
O9 C51 1.40(3) . ?
O9 C54 1.43(6) . ?
C51 C52 1.53(5) . ?
C52 C53 1.41(4) . ?
C53 C54 1.41(6) . ?
O10 C58 1.41(6) . ?
O10 C55 1.42(4) . ?
C55 C56 1.51(6) . ?
C56 C57 1.51(5) . ?
C57 C58 1.52(6) . ?
O11 C62 1.41(5) . ?
O11 C59 1.41(4) . ?
C59 C60 1.50(6) . ?
C60 C61 1.51(5) . ?
C61 C62 1.51(5) . ?
O12 C63 1.43(8) . ?
O12 C66 1.43(7) . ?
C63 C64 1.51(5) . ?
C64 C65 1.52(5) . ?
C65 C66 1.53(7) . ?
